data_7036863
loop_
_publ_author_name
'Kottalanka, Ravi K.'
'Harinath, A.'
'Rej, Supriya'
'Panda, Tarun K.'

_publ_section_title
;
 Group 1 and group 2 metal complexes supported by a bidentate bulky
 iminopyrrolyl ligand: synthesis, structural diversity, and
 \e-caprolactone polymerization study.
;
_journal_issue 46
_journal_name_full 'Dalton transactions (Cambridge, England : 2003)'
_journal_page_first 19865
_journal_page_last 19879
_journal_paper_doi 10.1039/c5dt03222a
_journal_volume 44
_journal_year 2015
_chemical_formula_moiety 'C56 H54 Mg N4 O2'
_chemical_formula_sum 'C56 H54 Mg N4 O2'
_chemical_formula_weight 839.34
_chemical_name_systematic
;
 ?
;
_space_group_IT_number 2
_symmetry_cell_setting triclinic
_symmetry_space_group_name_Hall '-P 1'
_symmetry_space_group_name_H-M 'P -1'
_atom_sites_solution_hydrogens geom
_atom_sites_solution_primary direct
_atom_sites_solution_secondary difmap
_audit_creation_method SHELXL-97
_audit_update_record
;
2015-08-13 deposited with the CCDC.
2015-10-08 downloaded from the CCDC.
;
_cell_angle_alpha 108.752(11)
_cell_angle_beta 92.798(9)
_cell_angle_gamma 106.729(12)
_cell_formula_units_Z 1
_cell_length_a 9.9208(12)
_cell_length_b 9.9609(15)
_cell_length_c 12.4778(12)
_cell_measurement_reflns_used 3077
_cell_measurement_temperature 150(2)
_cell_measurement_theta_max 70.5992
_cell_measurement_theta_min 3.7889
_cell_volume 1104.5(3)
_computing_cell_refinement
'CrysAlisPro, Agilent Technologies,Version 1.171.35.19 (release 27-10-2011CrysAlis171 .NET)(compiled Oct 27'
_computing_data_collection
'CrysAlisPro, Agilent Technologies,Version 1.171.35.19 (release 27-10-2011CrysAlis171 .NET)(compiled Oct 27'
_computing_data_reduction
'CrysAlisPro, Agilent Technologies,Version 1.171.35.19 (release 27-10-2011CrysAlis171 .NET)(compiled Oct 27'
_computing_molecular_graphics 'ORTEP III & Olex 2.1'
_computing_publication_material WinGX
_computing_structure_refinement 'SHELXL-97 (Sheldrick, 2008)'
_computing_structure_solution 'SHELXL-97 (Sheldrick, 2008)'
_diffrn_ambient_temperature 150(2)
_diffrn_measured_fraction_theta_full 0.973
_diffrn_measured_fraction_theta_max 0.973
_diffrn_measurement_device_type 'SuperNova, Dual, Cu at zero, Eos'
_diffrn_radiation_monochromator mirror
_diffrn_radiation_source 'SuperNova (Cu) X-ray Source'
_diffrn_radiation_type CuK\a
_diffrn_radiation_wavelength 1.54184
_diffrn_reflns_av_R_equivalents 0.0321
_diffrn_reflns_av_sigmaI/netI 0.0461
_diffrn_reflns_limit_h_max 11
_diffrn_reflns_limit_h_min -12
_diffrn_reflns_limit_k_max 12
_diffrn_reflns_limit_k_min -9
_diffrn_reflns_limit_l_max 15
_diffrn_reflns_limit_l_min -15
_diffrn_reflns_number 7976
_diffrn_reflns_theta_full 70.59
_diffrn_reflns_theta_max 70.59
_diffrn_reflns_theta_min 3.79
_exptl_absorpt_coefficient_mu 0.722
_exptl_absorpt_correction_T_max 1.00000
_exptl_absorpt_correction_T_min 0.82260
_exptl_absorpt_correction_type multi-scan
_exptl_absorpt_process_details
'CrysAlisPro, Agilent Technologies,Version 1.171.35.19 (release 27-10-2011 CrysAlis171 .NET)(compiled Oct 27'
_exptl_crystal_colour colorless
_exptl_crystal_density_diffrn 1.262
_exptl_crystal_density_method 'not measured'
_exptl_crystal_description block
_exptl_crystal_F_000 446
_exptl_crystal_size_max 0.24
_exptl_crystal_size_mid 0.21
_exptl_crystal_size_min 0.17
_refine_diff_density_max 0.156
_refine_diff_density_min -0.267
_refine_diff_density_rms 0.043
_refine_ls_extinction_method none
_refine_ls_goodness_of_fit_ref 1.017
_refine_ls_hydrogen_treatment mixed
_refine_ls_matrix_type full
_refine_ls_number_parameters 286
_refine_ls_number_reflns 4126
_refine_ls_number_restraints 0
_refine_ls_restrained_S_all 1.017
_refine_ls_R_factor_all 0.0539
_refine_ls_R_factor_gt 0.0417
_refine_ls_shift/su_max 0.000
_refine_ls_shift/su_mean 0.000
_refine_ls_structure_factor_coef Fsqd
_refine_ls_weighting_details 'calc w=1/[\s^2^(Fo^2^)+(0.0539P)^2^+0.1389P] where P=(Fo^2^+2Fc^2^)/3'
_refine_ls_weighting_scheme calc
_refine_ls_wR_factor_gt 0.1042
_refine_ls_wR_factor_ref 0.1143
_reflns_number_gt 3338
_reflns_number_total 4126
_reflns_threshold_expression >2\s(I)
_cod_data_source_file c5dt03222a2.cif
_cod_data_source_block 6
_cod_depositor_comments 'Adding full bibliography for 7036858--7036866.cif.'
_cod_original_cell_volume 1104.5(2)
_cod_original_sg_symbol_H-M 'P -1 '
_cod_database_code 7036863

loop_
_symmetry_equiv_pos_as_xyz
'x, y, z'
'-x, -y, -z'

loop_
_atom_site_label
_atom_site_type_symbol
_atom_site_fract_x
_atom_site_fract_y
_atom_site_fract_z
_atom_site_U_iso_or_equiv
_atom_site_adp_type
_atom_site_occupancy
_atom_site_symmetry_multiplicity
_atom_site_calc_flag
_atom_site_refinement_flags
Mg1 Mg 0.5000 0.5000 0.0000 0.0302(2) Uani 1 2 d S
O1 O 0.34534(12) 0.59288(13) -0.04687(10) 0.0308(3) Uani 1 1 d .
N2 N 0.36909(14) 0.24696(14) -0.15296(11) 0.0262(3) Uani 1 1 d .
C6 C 0.38645(17) 0.15955(17) -0.27150(13) 0.0270(3) Uani 1 1 d .
C13 C 0.53008(17) 0.13229(17) -0.25480(14) 0.0283(4) Uani 1 1 d .
C24 C 0.34269(18) 0.37809(18) -0.31490(14) 0.0310(4) Uani 1 1 d .
H24 H 0.3282 0.4165 -0.2395 0.037 Uiso 1 1 calc R
C1 C 0.30871(17) 0.41819(18) 0.18498(14) 0.0278(3) Uani 1 1 d .
H1 H 0.3517 0.5054 0.2476 0.033 Uiso 1 1 calc R
C3 C 0.16109(18) 0.19551(19) 0.07826(15) 0.0323(4) Uani 1 1 d .
H3 H 0.0876 0.1046 0.0521 0.039 Uiso 1 1 calc R
C21 C 0.38349(19) 0.26638(19) -0.53998(15) 0.0343(4) Uani 1 1 d .
H21 H 0.3974 0.2283 -0.6155 0.041 Uiso 1 1 calc R
C15 C 0.6675(2) 0.0165(2) -0.16866(15) 0.0364(4) Uani 1 1 d .
H15 H 0.6725 -0.0424 -0.1249 0.044 Uiso 1 1 calc R
C27 C 0.2289(2) 0.7276(2) -0.12529(17) 0.0404(4) Uani 1 1 d .
H27A H 0.2163 0.8146 -0.0688 0.048 Uiso 1 1 calc R
H27B H 0.2195 0.7366 -0.2002 0.048 Uiso 1 1 calc R
C23 C 0.32546(19) 0.45070(19) -0.39006(15) 0.0344(4) Uani 1 1 d .
H23 H 0.3000 0.5372 -0.3645 0.041 Uiso 1 1 calc R
C12 C 0.28890(19) -0.12597(18) -0.38416(14) 0.0305(4) Uani 1 1 d .
H12 H 0.3810 -0.1305 -0.3756 0.037 Uiso 1 1 calc R
C18 C 0.64904(18) 0.18826(19) -0.30105(15) 0.0327(4) Uani 1 1 d .
H18 H 0.6440 0.2457 -0.3460 0.039 Uiso 1 1 calc R
C5 C 0.27901(17) 0.17963(18) -0.10023(14) 0.0280(3) Uani 1 1 d .
H5 H 0.2218 0.0814 -0.1397 0.034 Uiso 1 1 calc R
C14 C 0.54273(19) 0.04643(19) -0.18772(14) 0.0322(4) Uani 1 1 d .
H14 H 0.4650 0.0085 -0.1551 0.039 Uiso 1 1 calc R
C8 C 0.12427(18) 0.01142(19) -0.34845(15) 0.0328(4) Uani 1 1 d .
H8 H 0.1055 0.1010 -0.3164 0.039 Uiso 1 1 calc R
C17 C 0.7759(2) 0.1598(2) -0.28122(16) 0.0388(4) Uani 1 1 d .
H17 H 0.8544 0.1985 -0.3128 0.047 Uiso 1 1 calc R
C19 C 0.38112(17) 0.24929(18) -0.35017(14) 0.0276(3) Uani 1 1 d .
C22 C 0.34584(18) 0.39549(19) -0.50301(15) 0.0335(4) Uani 1 1 d .
H22 H 0.3344 0.4445 -0.5532 0.040 Uiso 1 1 calc R
C11 C 0.1775(2) -0.25475(19) -0.44849(15) 0.0357(4) Uani 1 1 d .
H11 H 0.1964 -0.3438 -0.4832 0.043 Uiso 1 1 calc R
C16 C 0.7854(2) 0.0746(2) -0.21498(16) 0.0397(4) Uani 1 1 d .
H16 H 0.8702 0.0562 -0.2014 0.048 Uiso 1 1 calc R
C26 C 0.1217(2) 0.5838(2) -0.12449(19) 0.0460(5) Uani 1 1 d .
H26A H 0.0323 0.5987 -0.1053 0.055 Uiso 1 1 calc R
H26B H 0.1039 0.5038 -0.1980 0.055 Uiso 1 1 calc R
C9 C 0.0131(2) -0.1170(2) -0.41091(16) 0.0376(4) Uani 1 1 d .
H9 H -0.0793 -0.1134 -0.4192 0.045 Uiso 1 1 calc R
C10 C 0.0400(2) -0.2513(2) -0.46111(16) 0.0389(4) Uani 1 1 d .
H10 H -0.0342 -0.3379 -0.5028 0.047 Uiso 1 1 calc R
C20 C 0.40045(18) 0.19379(19) -0.46499(15) 0.0316(4) Uani 1 1 d .
H20 H 0.4251 0.1068 -0.4911 0.038 Uiso 1 1 calc R
C4 C 0.26365(17) 0.24960(18) 0.01584(14) 0.0267(3) Uani 1 1 d .
C2 C 0.19063(19) 0.30426(19) 0.18695(15) 0.0327(4) Uani 1 1 d .
H2 H 0.1414 0.3011 0.2481 0.039 Uiso 1 1 calc R
N1 N 0.35454(14) 0.38960(15) 0.08309(11) 0.0275(3) Uani 1 1 d .
C7 C 0.26409(17) 0.00897(18) -0.33272(13) 0.0273(3) Uani 1 1 d .
C28 C 0.3728(2) 0.71127(19) -0.09528(15) 0.0331(4) Uani 1 1 d .
H28A H 0.4169 0.6851 -0.1634 0.040 Uiso 1 1 calc R
H28B H 0.4360 0.8044 -0.0401 0.040 Uiso 1 1 calc R
C25 C 0.1962(2) 0.5509(2) -0.03227(18) 0.0401(4) Uani 1 1 d .
H25A H 0.1839 0.6097 0.0432 0.048 Uiso 1 1 calc R
H25B H 0.1595 0.4456 -0.0422 0.048 Uiso 1 1 calc R

loop_
_atom_site_aniso_label
_atom_site_aniso_U_11
_atom_site_aniso_U_22
_atom_site_aniso_U_33
_atom_site_aniso_U_23
_atom_site_aniso_U_13
_atom_site_aniso_U_12
Mg1 0.0274(4) 0.0348(4) 0.0333(4) 0.0178(3) 0.0083(3) 0.0097(3)
O1 0.0298(6) 0.0331(6) 0.0324(6) 0.0140(5) 0.0067(5) 0.0112(5)
N2 0.0273(7) 0.0275(7) 0.0242(7) 0.0079(5) 0.0052(5) 0.0107(5)
C6 0.0275(8) 0.0276(8) 0.0240(8) 0.0054(6) 0.0051(6) 0.0100(6)
C13 0.0278(8) 0.0277(8) 0.0248(8) 0.0031(6) 0.0026(6) 0.0096(6)
C24 0.0333(9) 0.0318(9) 0.0260(8) 0.0071(7) 0.0036(7) 0.0115(7)
C1 0.0275(8) 0.0310(8) 0.0256(8) 0.0108(7) 0.0060(6) 0.0091(7)
C3 0.0292(9) 0.0328(9) 0.0332(9) 0.0127(7) 0.0053(7) 0.0060(7)
C21 0.0342(10) 0.0383(9) 0.0253(8) 0.0080(7) 0.0062(7) 0.0076(7)
C15 0.0396(10) 0.0396(10) 0.0305(9) 0.0081(7) 0.0027(7) 0.0187(8)
C27 0.0463(11) 0.0424(10) 0.0399(10) 0.0181(8) 0.0062(8) 0.0213(9)
C23 0.0389(10) 0.0325(9) 0.0328(9) 0.0102(7) 0.0024(7) 0.0148(7)
C12 0.0313(9) 0.0319(9) 0.0282(9) 0.0107(7) 0.0045(7) 0.0100(7)
C18 0.0328(9) 0.0314(9) 0.0316(9) 0.0069(7) 0.0069(7) 0.0114(7)
C5 0.0291(8) 0.0257(8) 0.0285(8) 0.0088(6) 0.0035(7) 0.0086(6)
C14 0.0321(9) 0.0330(9) 0.0291(9) 0.0066(7) 0.0048(7) 0.0117(7)
C8 0.0315(9) 0.0320(9) 0.0326(9) 0.0081(7) 0.0042(7) 0.0108(7)
C17 0.0311(10) 0.0416(10) 0.0402(10) 0.0080(8) 0.0096(8) 0.0127(8)
C19 0.0227(8) 0.0290(8) 0.0263(8) 0.0067(6) 0.0024(6) 0.0050(6)
C22 0.0336(9) 0.0361(9) 0.0283(9) 0.0133(7) 0.0014(7) 0.0061(7)
C11 0.0436(11) 0.0276(9) 0.0323(9) 0.0078(7) 0.0041(8) 0.0096(7)
C16 0.0340(10) 0.0453(10) 0.0379(10) 0.0057(8) 0.0037(8) 0.0204(8)
C26 0.0359(11) 0.0527(12) 0.0571(13) 0.0248(10) 0.0085(9) 0.0191(9)
C9 0.0296(9) 0.0392(10) 0.0405(10) 0.0127(8) 0.0031(8) 0.0080(7)
C10 0.0372(10) 0.0340(9) 0.0361(10) 0.0092(8) -0.0006(8) 0.0022(8)
C20 0.0338(9) 0.0298(8) 0.0298(9) 0.0077(7) 0.0074(7) 0.0108(7)
C4 0.0253(8) 0.0286(8) 0.0274(8) 0.0117(6) 0.0035(6) 0.0085(6)
C2 0.0326(9) 0.0399(9) 0.0283(9) 0.0140(7) 0.0107(7) 0.0122(7)
N1 0.0287(7) 0.0279(7) 0.0254(7) 0.0087(6) 0.0050(5) 0.0089(5)
C7 0.0289(9) 0.0290(8) 0.0236(8) 0.0095(6) 0.0044(6) 0.0084(7)
C28 0.0413(10) 0.0294(8) 0.0306(9) 0.0124(7) 0.0060(7) 0.0119(7)
C25 0.0316(10) 0.0464(11) 0.0535(12) 0.0263(9) 0.0152(8) 0.0177(8)

loop_
_atom_type_symbol
_atom_type_description
_atom_type_scat_dispersion_real
_atom_type_scat_dispersion_imag
_atom_type_scat_source
C C 0.0181 0.0091 'International Tables Vol C Tables 4.2.6.8 and 6.1.1.4'
H H 0.0000 0.0000 'International Tables Vol C Tables 4.2.6.8 and 6.1.1.4'
N N 0.0311 0.0180 'International Tables Vol C Tables 4.2.6.8 and 6.1.1.4'
O O 0.0492 0.0322 'International Tables Vol C Tables 4.2.6.8 and 6.1.1.4'
Mg Mg 0.1719 0.1771 'International Tables Vol C Tables 4.2.6.8 and 6.1.1.4'

loop_
_geom_angle_atom_site_label_1
_geom_angle_atom_site_label_2
_geom_angle_atom_site_label_3
_geom_angle
_geom_angle_site_symmetry_1
_geom_angle_site_symmetry_3
N1 Mg1 N1 180.0 2_665 .
N1 Mg1 O1 89.87(5) 2_665 2_665
N1 Mg1 O1 90.13(5) . 2_665
N1 Mg1 O1 90.13(5) 2_665 .
N1 Mg1 O1 89.87(5) . .
O1 Mg1 O1 180.0 2_665 .
N1 Mg1 N2 75.72(5) 2_665 2_665
N1 Mg1 N2 104.28(5) . 2_665
O1 Mg1 N2 90.80(4) 2_665 2_665
O1 Mg1 N2 89.20(4) . 2_665
N1 Mg1 N2 104.28(5) 2_665 .
N1 Mg1 N2 75.72(5) . .
O1 Mg1 N2 89.20(4) 2_665 .
O1 Mg1 N2 90.80(4) . .
N2 Mg1 N2 180.0 2_665 .
C25 O1 C28 108.35(13) . .
C25 O1 Mg1 125.68(10) . .
C28 O1 Mg1 125.95(10) . .
C5 N2 C6 118.83(13) . .
C5 N2 Mg1 103.64(10) . .
C6 N2 Mg1 136.75(10) . .
N2 C6 C19 109.30(13) . .
N2 C6 C13 104.35(12) . .
C19 C6 C13 114.22(13) . .
N2 C6 C7 114.95(13) . .
C19 C6 C7 103.32(12) . .
C13 C6 C7 111.01(13) . .
C18 C13 C14 117.38(16) . .
C18 C13 C6 124.51(16) . .
C14 C13 C6 118.11(15) . .
C19 C24 C23 121.13(16) . .
C19 C24 H24 119.4 . .
C23 C24 H24 119.4 . .
N1 C1 C2 112.90(15) . .
N1 C1 H1 123.6 . .
C2 C1 H1 123.6 . .
C2 C3 C4 106.61(15) . .
C2 C3 H3 126.7 . .
C4 C3 H3 126.7 . .
C22 C21 C20 120.31(16) . .
C22 C21 H21 119.8 . .
C20 C21 H21 119.8 . .
C14 C15 C16 119.83(18) . .
C14 C15 H15 120.1 . .
C16 C15 H15 120.1 . .
C26 C27 C28 103.73(15) . .
C26 C27 H27A 111.0 . .
C28 C27 H27A 111.0 . .
C26 C27 H27B 111.0 . .
C28 C27 H27B 111.0 . .
H27A C27 H27B 109.0 . .
C22 C23 C24 120.62(16) . .
C22 C23 H23 119.7 . .
C24 C23 H23 119.7 . .
C7 C12 C11 120.87(17) . .
C7 C12 H12 119.6 . .
C11 C12 H12 119.6 . .
C13 C18 C17 121.17(17) . .
C13 C18 H18 119.4 . .
C17 C18 H18 119.4 . .
N2 C5 C4 122.88(15) . .
N2 C5 H5 118.6 . .
C4 C5 H5 118.6 . .
C15 C14 C13 121.80(17) . .
C15 C14 H14 119.1 . .
C13 C14 H14 119.1 . .
C9 C8 C7 121.36(16) . .
C9 C8 H8 119.3 . .
C7 C8 H8 119.3 . .
C16 C17 C18 120.30(17) . .
C16 C17 H17 119.8 . .
C18 C17 H17 119.8 . .
C24 C19 C20 117.75(16) . .
C24 C19 C6 121.61(14) . .
C20 C19 C6 120.29(15) . .
C21 C22 C23 119.06(16) . .
C21 C22 H22 120.5 . .
C23 C22 H22 120.5 . .
C10 C11 C12 120.63(17) . .
C10 C11 H11 119.7 . .
C12 C11 H11 119.7 . .
C17 C16 C15 119.51(17) . .
C17 C16 H16 120.2 . .
C15 C16 H16 120.2 . .
C25 C26 C27 102.34(16) . .
C25 C26 H26A 111.3 . .
C27 C26 H26A 111.3 . .
C25 C26 H26B 111.3 . .
C27 C26 H26B 111.3 . .
H26A C26 H26B 109.2 . .
C8 C9 C10 119.94(17) . .
C8 C9 H9 120.0 . .
C10 C9 H9 120.0 . .
C11 C10 C9 119.36(16) . .
C11 C10 H10 120.3 . .
C9 C10 H10 120.3 . .
C21 C20 C19 121.13(16) . .
C21 C20 H20 119.4 . .
C19 C20 H20 119.4 . .
N1 C4 C3 110.02(14) . .
N1 C4 C5 121.61(14) . .
C3 C4 C5 128.36(15) . .
C1 C2 C3 105.52(15) . .
C1 C2 H2 127.2 . .
C3 C2 H2 127.2 . .
C1 N1 C4 104.94(13) . .
C1 N1 Mg1 138.80(11) . .
C4 N1 Mg1 115.85(10) . .
C12 C7 C8 117.82(15) . .
C12 C7 C6 122.87(15) . .
C8 C7 C6 118.90(14) . .
O1 C28 C27 106.69(14) . .
O1 C28 H28A 110.4 . .
C27 C28 H28A 110.4 . .
O1 C28 H28B 110.4 . .
C27 C28 H28B 110.4 . .
H28A C28 H28B 108.6 . .
O1 C25 C26 104.42(15) . .
O1 C25 H25A 110.9 . .
C26 C25 H25A 110.9 . .
O1 C25 H25B 110.9 . .
C26 C25 H25B 110.9 . .
H25A C25 H25B 108.9 . .

loop_
_geom_bond_atom_site_label_1
_geom_bond_atom_site_label_2
_geom_bond_distance
_geom_bond_site_symmetry_2
Mg1 N1 2.0814(14) 2_665
Mg1 N1 2.0814(14) .
Mg1 O1 2.1517(12) 2_665
Mg1 O1 2.1517(12) .
Mg1 N2 2.5422(14) 2_665
Mg1 N2 2.5422(14) .
O1 C25 1.455(2) .
O1 C28 1.456(2) .
N2 C5 1.295(2) .
N2 C6 1.5029(19) .
C6 C19 1.534(2) .
C6 C13 1.542(2) .
C6 C7 1.559(2) .
C13 C18 1.390(2) .
C13 C14 1.400(2) .
C24 C19 1.386(2) .
C24 C23 1.387(2) .
C24 H24 0.9300 .
C1 N1 1.342(2) .
C1 C2 1.384(2) .
C1 H1 0.9300 .
C3 C2 1.390(2) .
C3 C4 1.401(2) .
C3 H3 0.9300 .
C21 C22 1.385(3) .
C21 C20 1.384(2) .
C21 H21 0.9300 .
C15 C14 1.381(2) .
C15 C16 1.389(3) .
C15 H15 0.9300 .
C27 C26 1.521(3) .
C27 C28 1.525(3) .
C27 H27A 0.9700 .
C27 H27B 0.9700 .
C23 C22 1.387(2) .
C23 H23 0.9300 .
C12 C7 1.389(2) .
C12 C11 1.395(2) .
C12 H12 0.9300 .
C18 C17 1.394(2) .
C18 H18 0.9300 .
C5 C4 1.428(2) .
C5 H5 0.9300 .
C14 H14 0.9300 .
C8 C9 1.387(2) .
C8 C7 1.400(2) .
C8 H8 0.9300 .
C17 C16 1.379(3) .
C17 H17 0.9300 .
C19 C20 1.405(2) .
C22 H22 0.9300 .
C11 C10 1.377(3) .
C11 H11 0.9300 .
C16 H16 0.9300 .
C26 C25 1.508(3) .
C26 H26A 0.9700 .
C26 H26B 0.9700 .
C9 C10 1.391(3) .
C9 H9 0.9300 .
C10 H10 0.9300 .
C20 H20 0.9300 .
C4 N1 1.383(2) .
C2 H2 0.9300 .
C28 H28A 0.9700 .
C28 H28B 0.9700 .
C25 H25A 0.9700 .
C25 H25B 0.9700 .

loop_
_geom_torsion_atom_site_label_1
_geom_torsion_atom_site_label_2
_geom_torsion_atom_site_label_3
_geom_torsion_atom_site_label_4
_geom_torsion
_geom_torsion_site_symmetry_1
N1 Mg1 O1 C25 170.90(13) 2_665
N1 Mg1 O1 C25 -9.10(13) .
O1 Mg1 O1 C25 138(100) 2_665
N2 Mg1 O1 C25 -113.39(13) 2_665
N2 Mg1 O1 C25 66.61(13) .
N1 Mg1 O1 C28 -11.08(12) 2_665
N1 Mg1 O1 C28 168.92(12) .
O1 Mg1 O1 C28 -44(100) 2_665
N2 Mg1 O1 C28 64.64(12) 2_665
N2 Mg1 O1 C28 -115.36(12) .
N1 Mg1 N2 C5 -179.94(10) 2_665
N1 Mg1 N2 C5 0.06(10) .
O1 Mg1 N2 C5 90.40(11) 2_665
O1 Mg1 N2 C5 -89.60(11) .
N2 Mg1 N2 C5 -160(100) 2_665
N1 Mg1 N2 C6 10.90(15) 2_665
N1 Mg1 N2 C6 -169.10(15) .
O1 Mg1 N2 C6 -78.76(14) 2_665
O1 Mg1 N2 C6 101.24(14) .
N2 Mg1 N2 C6 31(100) 2_665
C5 N2 C6 C19 132.23(15) .
Mg1 N2 C6 C19 -59.82(18) .
C5 N2 C6 C13 -105.20(16) .
Mg1 N2 C6 C13 62.75(18) .
C5 N2 C6 C7 16.6(2) .
Mg1 N2 C6 C7 -175.42(10) .
N2 C6 C13 C18 -116.35(16) .
C19 C6 C13 C18 2.9(2) .
C7 C6 C13 C18 119.27(17) .
N2 C6 C13 C14 63.08(17) .
C19 C6 C13 C14 -177.63(14) .
C7 C6 C13 C14 -61.30(18) .
C19 C24 C23 C22 0.3(3) .
C14 C13 C18 C17 0.0(2) .
C6 C13 C18 C17 179.41(15) .
C6 N2 C5 C4 174.64(14) .
Mg1 N2 C5 C4 3.10(18) .
C16 C15 C14 C13 1.2(3) .
C18 C13 C14 C15 -0.7(2) .
C6 C13 C14 C15 179.88(14) .
C13 C18 C17 C16 0.2(3) .
C23 C24 C19 C20 -0.7(2) .
C23 C24 C19 C6 -173.99(15) .
N2 C6 C19 C24 -9.3(2) .
C13 C6 C19 C24 -125.80(16) .
C7 C6 C19 C24 113.50(16) .
N2 C6 C19 C20 177.54(14) .
C13 C6 C19 C20 61.09(19) .
C7 C6 C19 C20 -59.62(18) .
C20 C21 C22 C23 0.0(3) .
C24 C23 C22 C21 0.1(3) .
C7 C12 C11 C10 -0.9(3) .
C18 C17 C16 C15 0.4(3) .
C14 C15 C16 C17 -1.0(3) .
C28 C27 C26 C25 33.04(19) .
C7 C8 C9 C10 -1.1(3) .
C12 C11 C10 C9 1.3(3) .
C8 C9 C10 C11 -0.3(3) .
C22 C21 C20 C19 -0.5(3) .
C24 C19 C20 C21 0.8(2) .
C6 C19 C20 C21 174.19(15) .
C2 C3 C4 N1 -0.65(19) .
C2 C3 C4 C5 -179.83(16) .
N2 C5 C4 N1 -6.5(3) .
N2 C5 C4 C3 172.56(17) .
N1 C1 C2 C3 0.5(2) .
C4 C3 C2 C1 0.08(19) .
C2 C1 N1 C4 -0.92(19) .
C2 C1 N1 Mg1 170.91(13) .
C3 C4 N1 C1 0.95(18) .
C5 C4 N1 C1 -179.80(15) .
C3 C4 N1 Mg1 -173.08(11) .
C5 C4 N1 Mg1 6.2(2) .
N1 Mg1 N1 C1 136(100) 2_665
O1 Mg1 N1 C1 96.55(17) 2_665
O1 Mg1 N1 C1 -83.45(17) .
N2 Mg1 N1 C1 5.69(18) 2_665
N2 Mg1 N1 C1 -174.31(18) .
N1 Mg1 N1 C4 -53(100) 2_665
O1 Mg1 N1 C4 -92.23(11) 2_665
O1 Mg1 N1 C4 87.77(11) .
N2 Mg1 N1 C4 176.91(11) 2_665
N2 Mg1 N1 C4 -3.09(11) .
C11 C12 C7 C8 -0.5(2) .
C11 C12 C7 C6 -173.04(15) .
C9 C8 C7 C12 1.5(3) .
C9 C8 C7 C6 174.35(15) .
N2 C6 C7 C12 -129.75(16) .
C19 C6 C7 C12 111.26(17) .
C13 C6 C7 C12 -11.6(2) .
N2 C6 C7 C8 57.8(2) .
C19 C6 C7 C8 -61.18(18) .
C13 C6 C7 C8 175.95(14) .
C25 O1 C28 C27 -7.37(18) .
Mg1 O1 C28 C27 174.33(10) .
C26 C27 C28 O1 -16.54(19) .
C28 O1 C25 C26 28.67(19) .
Mg1 O1 C25 C26 -153.02(12) .
C27 C26 C25 O1 -38.09(19) .
